data_7101338
loop_
_publ_author_name
'Patrick M. Delaney'
'Jane E. Moore'
'Joseph P. A. Harrity'

_publ_section_title
;
An alkynylboronic ester cycloaddition route to functionalised aromatic
boronic esters
;
_journal_issue 31
_journal_name_full 'Chemical Communications'
_journal_paper_doi 10.1039/b607322k
_journal_year 2006
_chemical_formula_sum 'C18 H19 B Br2 O2'
_chemical_formula_weight 437.96
_chemical_name_systematic
;
?
;
_space_group_IT_number 2
_symmetry_cell_setting triclinic
_symmetry_space_group_name_Hall '-P 1'
_symmetry_space_group_name_H-M 'P -1'
_atom_sites_solution_hydrogens geom
_atom_sites_solution_primary direct
_atom_sites_solution_secondary difmap
_audit_creation_method SHELXL-97
_cell_angle_alpha 87.05(3)
_cell_angle_beta 86.80(3)
_cell_angle_gamma 63.69(3)
_cell_formula_units_Z 4
_cell_length_a 11.074(2)
_cell_length_b 11.835(2)
_cell_length_c 15.537(3)
_cell_measurement_reflns_used 14363
_cell_measurement_temperature 100(2)
_cell_measurement_theta_max 54.121
_cell_measurement_theta_min 4.823
_cell_volume 1821.7(6)
_computing_cell_refinement 'Bruker XSCANS'
_computing_data_collection 'Bruker XSCANS'
_computing_data_reduction 'Bruker SAINT'
_computing_molecular_graphics 'Bruker SHELXTL'
_computing_publication_material 'Bruker SHELXTL'
_computing_structure_refinement 'SHELXL-97 (Sheldrick, 1997)'
_computing_structure_solution 'SHELXS-97 (Sheldrick, 1990)'
_diffrn_ambient_temperature 100(2)
_diffrn_detector_area_resol_mean 100
_diffrn_measured_fraction_theta_full 0.986
_diffrn_measured_fraction_theta_max 0.986
_diffrn_measurement_device_type 'Bruker Smart'
_diffrn_measurement_method '\w scans'
_diffrn_radiation_monochromator graphite
_diffrn_radiation_source 'fine-focus sealed tube'
_diffrn_radiation_type MoK\a
_diffrn_radiation_wavelength 0.71073
_diffrn_reflns_av_R_equivalents 0.0355
_diffrn_reflns_av_sigmaI/netI 0.0430
_diffrn_reflns_limit_h_max 14
_diffrn_reflns_limit_h_min -14
_diffrn_reflns_limit_k_max 15
_diffrn_reflns_limit_k_min -12
_diffrn_reflns_limit_l_max 20
_diffrn_reflns_limit_l_min -20
_diffrn_reflns_number 47002
_diffrn_reflns_theta_full 27.97
_diffrn_reflns_theta_max 27.97
_diffrn_reflns_theta_min 1.31
_diffrn_standards_decay_% 0
_diffrn_standards_interval_count 0
_diffrn_standards_interval_time 0
_diffrn_standards_number 0
_exptl_absorpt_coefficient_mu 4.455
_exptl_absorpt_correction_T_max 0.8419
_exptl_absorpt_correction_T_min 0.5010
_exptl_absorpt_correction_type multi-scan
_exptl_absorpt_process_details sadabs
_exptl_crystal_colour colourless
_exptl_crystal_density_diffrn 1.597
_exptl_crystal_density_method 'not measured'
_exptl_crystal_description block
_exptl_crystal_F_000 872
_exptl_crystal_size_max 0.18
_exptl_crystal_size_mid 0.11
_exptl_crystal_size_min 0.04
_refine_diff_density_max 0.526
_refine_diff_density_min -0.490
_refine_diff_density_rms 0.082
_refine_ls_extinction_method none
_refine_ls_goodness_of_fit_ref 1.036
_refine_ls_hydrogen_treatment constr
_refine_ls_matrix_type full
_refine_ls_number_parameters 423
_refine_ls_number_reflns 8635
_refine_ls_number_restraints 0
_refine_ls_restrained_S_all 1.036
_refine_ls_R_factor_all 0.0517
_refine_ls_R_factor_gt 0.0301
_refine_ls_shift/su_max 0.002
_refine_ls_shift/su_mean 0.000
_refine_ls_structure_factor_coef Fsqd
_refine_ls_weighting_details 'calc w=1/[\s^2^(Fo^2^)+(0.0228P)^2^+0.4198P] where P=(Fo^2^+2Fc^2^)/3'
_refine_ls_weighting_scheme calc
_refine_ls_wR_factor_gt 0.0532
_refine_ls_wR_factor_ref 0.0577
_reflns_number_gt 6590
_reflns_number_total 8635
_reflns_threshold_expression >2sigma(I)
_cod_data_source_file b607322k.txt
_cod_depositor_comments
;
The following automatic conversions were performed:
'_symmetry_cell_setting' value 'Triclinic' changed to 'triclinic'
according to '/home/saulius/struct/CIF-dictionaries/cif_core.dic'
dictionary named 'cif_core.dic' version 2.4.1 from 2010-06-29.

Automatic conversion script
Id: cif_fix_enum 1527 2010-12-29 10:47:43Z saulius 
;
_cod_original_sg_symbol_H-M P-1
_cod_database_code 7101338

loop_
_symmetry_equiv_pos_as_xyz
'x, y, z'
'-x, -y, -z'

loop_
_atom_site_label
_atom_site_type_symbol
_atom_site_fract_x
_atom_site_fract_y
_atom_site_fract_z
_atom_site_U_iso_or_equiv
_atom_site_adp_type
_atom_site_occupancy
_atom_site_symmetry_multiplicity
_atom_site_calc_flag
_atom_site_refinement_flags
B1 B 0.6027(3) 0.8677(2) 0.33290(16) 0.0188(6) Uani 1 1 d .
Br1 Br 0.35406(2) 0.72000(2) 0.605190(14) 0.02516(6) Uani 1 1 d .
Br2 Br 0.06251(2) 1.09586(2) 0.360957(15) 0.02763(7) Uani 1 1 d .
O1 O 0.72921(14) 0.77102(12) 0.33564(9) 0.0195(3) Uani 1 1 d .
O2 O 0.59221(14) 0.96317(13) 0.27547(9) 0.0223(3) Uani 1 1 d .
C1 C 0.3607(2) 0.71581(19) 0.21012(13) 0.0196(5) Uani 1 1 d .
C2 C 0.2451(2) 0.82508(19) 0.19466(14) 0.0213(5) Uani 1 1 d .
H2 H 0.1723 0.8546 0.2361 0.026 Uiso 1 1 calc R
C3 C 0.2378(2) 0.89051(19) 0.11736(14) 0.0211(5) Uani 1 1 d .
C4 C 0.3431(2) 0.84874(19) 0.05660(14) 0.0201(5) Uani 1 1 d .
H4 H 0.3351 0.8948 0.0036 0.024 Uiso 1 1 calc R
C5 C 0.4611(2) 0.73938(18) 0.07253(13) 0.0169(5) Uani 1 1 d .
C6 C 0.4711(2) 0.67024(18) 0.15100(13) 0.0178(5) Uani 1 1 d .
C7 C 0.5941(2) 0.55132(19) 0.16885(13) 0.0188(5) Uani 1 1 d .
C8 C 0.6300(2) 0.44749(19) 0.11771(14) 0.0214(5) Uani 1 1 d .
H8 H 0.5752 0.4526 0.0713 0.026 Uiso 1 1 calc R
C9 C 0.7442(2) 0.3371(2) 0.13348(15) 0.0258(5) Uani 1 1 d .
H9 H 0.7669 0.2665 0.0984 0.031 Uiso 1 1 calc R
C10 C 0.8255(2) 0.3289(2) 0.20002(15) 0.0267(6) Uani 1 1 d .
H10 H 0.9047 0.2531 0.2104 0.032 Uiso 1 1 calc R
C11 C 0.7914(2) 0.4315(2) 0.25167(15) 0.0264(5) Uani 1 1 d .
H11 H 0.8471 0.4261 0.2975 0.032 Uiso 1 1 calc R
C12 C 0.6761(2) 0.5417(2) 0.23650(14) 0.0233(5) Uani 1 1 d .
H12 H 0.6526 0.6115 0.2725 0.028 Uiso 1 1 calc R
C13 C 0.7595(2) 0.6079(2) -0.08865(13) 0.0217(5) Uani 1 1 d .
C14 C 0.6528(2) 0.7226(2) -0.13840(14) 0.0204(5) Uani 1 1 d .
C15 C 0.7612(2) 0.4827(2) -0.10983(15) 0.0300(6) Uani 1 1 d .
H15A H 0.8167 0.4169 -0.0687 0.045 Uiso 1 1 calc R
H15B H 0.7989 0.4597 -0.1685 0.045 Uiso 1 1 calc R
H15C H 0.6690 0.4911 -0.1059 0.045 Uiso 1 1 calc R
C16 C 0.9002(2) 0.6002(2) -0.09612(15) 0.0315(6) Uani 1 1 d .
H16D H 0.9001 0.6731 -0.0688 0.047 Uiso 1 1 calc R
H16E H 0.9279 0.6002 -0.1571 0.047 Uiso 1 1 calc R
H16F H 0.9634 0.5224 -0.0672 0.047 Uiso 1 1 calc R
C17 C 0.6790(2) 0.8385(2) -0.13980(15) 0.0282(6) Uani 1 1 d .
H17A H 0.5994 0.9123 -0.1601 0.042 Uiso 1 1 calc R
H17B H 0.7566 0.8254 -0.1787 0.042 Uiso 1 1 calc R
H17C H 0.6980 0.8526 -0.0815 0.042 Uiso 1 1 calc R
C18 C 0.6262(2) 0.6967(2) -0.22780(14) 0.0324(6) Uani 1 1 d .
H18D H 0.5926 0.6325 -0.2241 0.049 Uiso 1 1 calc R
H18E H 0.7100 0.6661 -0.2632 0.049 Uiso 1 1 calc R
H18F H 0.5586 0.7745 -0.2541 0.049 Uiso 1 1 calc R
B1' B 0.5717(2) 0.7040(2) -0.00297(16) 0.0179(5) Uani 1 1 d .
Br1' Br 0.35843(2) 0.62378(2) 0.314212(14) 0.02650(7) Uani 1 1 d .
Br2' Br 0.07883(2) 1.03929(2) 0.093138(15) 0.02871(7) Uani 1 1 d .
O1' O 0.70686(14) 0.63174(13) 0.00143(9) 0.0209(3) Uani 1 1 d .
O2' O 0.53044(14) 0.75159(13) -0.08369(9) 0.0200(3) Uani 1 1 d .
C1' C 0.3571(2) 0.81553(19) 0.50286(13) 0.0183(5) Uani 1 1 d .
C2' C 0.2337(2) 0.90214(19) 0.47362(13) 0.0200(5) Uani 1 1 d .
H2' H 0.1522 0.9111 0.5024 0.024 Uiso 1 1 calc R
C3' C 0.2322(2) 0.97537(19) 0.40131(14) 0.0201(5) Uani 1 1 d .
C4' C 0.3503(2) 0.96359(19) 0.35835(14) 0.0196(5) Uani 1 1 d .
H4' H 0.3460 1.0159 0.3090 0.024 Uiso 1 1 calc R
C5' C 0.4754(2) 0.87515(19) 0.38724(13) 0.0177(5) Uani 1 1 d .
C6' C 0.4797(2) 0.79888(19) 0.46140(13) 0.0171(5) Uani 1 1 d .
C7' C 0.6107(2) 0.70278(19) 0.49456(13) 0.0188(5) Uani 1 1 d .
C8' C 0.6513(2) 0.5748(2) 0.48241(14) 0.0232(5) Uani 1 1 d .
H8' H 0.5947 0.5486 0.4540 0.028 Uiso 1 1 calc R
C9' C 0.7741(2) 0.4863(2) 0.51180(15) 0.0299(6) Uani 1 1 d .
H9' H 0.8017 0.3992 0.5036 0.036 Uiso 1 1 calc R
C10' C 0.8565(2) 0.5240(2) 0.55301(15) 0.0321(6) Uani 1 1 d .
H10' H 0.9407 0.4627 0.5731 0.038 Uiso 1 1 calc R
C11' C 0.8175(2) 0.6504(2) 0.56532(15) 0.0321(6) Uani 1 1 d .
H11' H 0.8745 0.6758 0.5940 0.039 Uiso 1 1 calc R
C12' C 0.6953(2) 0.7399(2) 0.53576(14) 0.0248(5) Uani 1 1 d .
H12' H 0.6690 0.8268 0.5436 0.030 Uiso 1 1 calc R
C13' C 0.8187(2) 0.81526(19) 0.28563(14) 0.0201(5) Uani 1 1 d .
C14' C 0.7200(2) 0.91910(19) 0.22472(14) 0.0207(5) Uani 1 1 d .
C15' C 0.9294(2) 0.7040(2) 0.24034(15) 0.0296(6) Uani 1 1 d .
H15D H 0.9884 0.6445 0.2833 0.044 Uiso 1 1 calc R
H15E H 0.9822 0.7339 0.2011 0.044 Uiso 1 1 calc R
H15F H 0.8891 0.6618 0.2074 0.044 Uiso 1 1 calc R
C16' C 0.8780(2) 0.8661(2) 0.35123(16) 0.0329(6) Uani 1 1 d .
H16A H 0.8054 0.9383 0.3796 0.049 Uiso 1 1 calc R
H16B H 0.9420 0.8930 0.3218 0.049 Uiso 1 1 calc R
H16C H 0.9249 0.7999 0.3945 0.049 Uiso 1 1 calc R
C17' C 0.7515(2) 1.0301(2) 0.20359(16) 0.0306(6) Uani 1 1 d .
H17D H 0.6824 1.0915 0.1664 0.046 Uiso 1 1 calc R
H17E H 0.8400 1.0003 0.1737 0.046 Uiso 1 1 calc R
H17F H 0.7525 1.0701 0.2571 0.046 Uiso 1 1 calc R
C18' C 0.6987(2) 0.8673(2) 0.14234(14) 0.0306(6) Uani 1 1 d .
H18A H 0.6783 0.7958 0.1567 0.046 Uiso 1 1 calc R
H18B H 0.7807 0.8392 0.1053 0.046 Uiso 1 1 calc R
H18C H 0.6233 0.9335 0.1119 0.046 Uiso 1 1 calc R

loop_
_atom_site_aniso_label
_atom_site_aniso_U_11
_atom_site_aniso_U_22
_atom_site_aniso_U_33
_atom_site_aniso_U_23
_atom_site_aniso_U_13
_atom_site_aniso_U_12
B1 0.0236(14) 0.0192(13) 0.0145(13) -0.0016(10) -0.0010(11) -0.0104(11)
Br1 0.02825(13) 0.02785(13) 0.01788(12) 0.00398(10) 0.00598(10) -0.01228(10)
Br2 0.01900(13) 0.02869(13) 0.02901(14) 0.00402(10) 0.00104(10) -0.00565(10)
O1 0.0192(8) 0.0180(8) 0.0177(8) 0.0013(6) 0.0054(6) -0.0059(6)
O2 0.0177(8) 0.0218(8) 0.0225(9) 0.0042(7) 0.0077(7) -0.0059(7)
C1 0.0286(13) 0.0201(11) 0.0142(12) -0.0029(9) 0.0049(10) -0.0147(10)
C2 0.0209(12) 0.0240(12) 0.0218(13) -0.0091(10) 0.0081(10) -0.0125(10)
C3 0.0176(12) 0.0180(11) 0.0264(13) -0.0042(10) 0.0030(10) -0.0069(9)
C4 0.0219(12) 0.0208(12) 0.0178(12) -0.0010(9) 0.0014(10) -0.0098(10)
C5 0.0195(12) 0.0157(11) 0.0173(12) -0.0015(9) 0.0018(9) -0.0096(9)
C6 0.0226(12) 0.0177(11) 0.0157(12) -0.0044(9) 0.0037(9) -0.0115(10)
C7 0.0221(12) 0.0188(11) 0.0169(12) -0.0001(9) 0.0068(10) -0.0114(10)
C8 0.0256(13) 0.0217(12) 0.0190(12) -0.0011(10) 0.0031(10) -0.0129(10)
C9 0.0299(14) 0.0205(12) 0.0258(14) -0.0037(10) 0.0064(11) -0.0106(11)
C10 0.0259(13) 0.0204(12) 0.0265(14) 0.0078(10) 0.0063(11) -0.0054(10)
C11 0.0287(14) 0.0323(14) 0.0188(13) 0.0060(11) -0.0024(10) -0.0146(11)
C12 0.0318(14) 0.0229(12) 0.0179(12) -0.0007(10) 0.0059(10) -0.0153(11)
C13 0.0182(12) 0.0271(12) 0.0151(12) -0.0012(10) 0.0069(9) -0.0066(10)
C14 0.0145(11) 0.0274(12) 0.0161(12) -0.0004(10) 0.0068(9) -0.0073(10)
C15 0.0292(14) 0.0245(13) 0.0295(14) -0.0053(11) 0.0112(11) -0.0065(11)
C16 0.0210(13) 0.0426(15) 0.0246(14) 0.0044(11) 0.0028(11) -0.0094(11)
C17 0.0260(13) 0.0309(13) 0.0259(14) 0.0086(11) 0.0018(11) -0.0122(11)
C18 0.0285(14) 0.0440(15) 0.0177(13) -0.0039(11) 0.0030(11) -0.0098(12)
B1' 0.0232(14) 0.0125(12) 0.0191(14) -0.0040(10) 0.0042(11) -0.0091(11)
Br1' 0.03484(14) 0.02991(13) 0.01687(12) -0.00180(10) 0.00858(10) -0.01719(11)
Br2' 0.01768(13) 0.02938(13) 0.03262(15) -0.00441(11) 0.00282(10) -0.00462(10)
O1' 0.0205(8) 0.0226(8) 0.0142(8) 0.0009(6) 0.0040(6) -0.0052(7)
O2' 0.0166(8) 0.0248(8) 0.0159(8) -0.0011(7) 0.0053(6) -0.0073(7)
C1' 0.0261(13) 0.0176(11) 0.0133(11) -0.0013(9) 0.0040(10) -0.0119(10)
C2' 0.0194(12) 0.0223(12) 0.0194(12) -0.0051(10) 0.0059(10) -0.0106(10)
C3' 0.0194(12) 0.0178(11) 0.0192(12) -0.0021(9) 0.0026(10) -0.0047(9)
C4' 0.0244(13) 0.0185(11) 0.0163(12) 0.0008(9) 0.0031(10) -0.0103(10)
C5' 0.0207(12) 0.0174(11) 0.0158(12) -0.0020(9) 0.0039(9) -0.0096(10)
C6' 0.0209(12) 0.0180(11) 0.0143(11) -0.0050(9) 0.0033(9) -0.0101(9)
C7' 0.0208(12) 0.0230(12) 0.0106(11) 0.0016(9) 0.0059(9) -0.0089(10)
C8' 0.0250(13) 0.0232(12) 0.0213(13) 0.0000(10) 0.0031(10) -0.0110(10)
C9' 0.0281(14) 0.0231(13) 0.0286(14) 0.0061(11) 0.0065(11) -0.0040(11)
C10' 0.0194(13) 0.0445(16) 0.0224(14) 0.0121(12) 0.0030(11) -0.0069(12)
C11' 0.0266(14) 0.0516(17) 0.0200(13) 0.0021(12) -0.0007(11) -0.0193(13)
C12' 0.0278(14) 0.0294(13) 0.0181(12) -0.0037(10) 0.0053(10) -0.0139(11)
C13' 0.0182(12) 0.0222(12) 0.0198(12) -0.0020(10) 0.0072(10) -0.0094(10)
C14' 0.0166(12) 0.0224(12) 0.0201(12) 0.0002(10) 0.0075(10) -0.0069(10)
C15' 0.0237(13) 0.0258(13) 0.0294(14) -0.0006(11) 0.0094(11) -0.0031(10)
C16' 0.0262(14) 0.0428(15) 0.0317(15) -0.0059(12) 0.0017(11) -0.0168(12)
C17' 0.0280(14) 0.0250(13) 0.0371(15) 0.0017(11) 0.0129(12) -0.0120(11)
C18' 0.0319(14) 0.0395(15) 0.0215(13) 0.0017(11) 0.0016(11) -0.0173(12)

loop_
_atom_type_symbol
_atom_type_description
_atom_type_scat_dispersion_real
_atom_type_scat_dispersion_imag
_atom_type_scat_source
C C 0.0033 0.0016 'International Tables Vol C Tables 4.2.6.8 and 6.1.1.4'
H H 0.0000 0.0000 'International Tables Vol C Tables 4.2.6.8 and 6.1.1.4'
B B 0.0013 0.0007 'International Tables Vol C Tables 4.2.6.8 and 6.1.1.4'
Br Br -0.2901 2.4595 'International Tables Vol C Tables 4.2.6.8 and 6.1.1.4'
O O 0.0106 0.0060 'International Tables Vol C Tables 4.2.6.8 and 6.1.1.4'

loop_
_geom_angle_atom_site_label_1
_geom_angle_atom_site_label_2
_geom_angle_atom_site_label_3
_geom_angle
O1 B1 O2 113.6(2)
O1 B1 C5' 126.0(2)
O2 B1 C5' 120.4(2)
B1 O1 C13' 106.34(16)
B1 O2 C14' 107.29(16)
C2 C1 C6 122.5(2)
C2 C1 Br1' 116.02(16)
C6 C1 Br1' 121.39(16)
C1 C2 C3 118.35(19)
C1 C2 H2 120.8
C3 C2 H2 120.8
C2 C3 C4 121.4(2)
C2 C3 Br2' 119.40(16)
C4 C3 Br2' 119.22(17)
C3 C4 C5 120.5(2)
C3 C4 H4 119.8
C5 C4 H4 119.8
C4 C5 C6 119.33(19)
C4 C5 B1' 114.45(19)
C6 C5 B1' 126.21(19)
C1 C6 C5 117.95(19)
C1 C6 C7 121.42(19)
C5 C6 C7 120.61(18)
C8 C7 C12 118.6(2)
C8 C7 C6 120.4(2)
C12 C7 C6 121.01(18)
C9 C8 C7 120.8(2)
C9 C8 H8 119.6
C7 C8 H8 119.6
C8 C9 C10 120.2(2)
C8 C9 H9 119.9
C10 C9 H9 119.9
C9 C10 C11 119.8(2)
C9 C10 H10 120.1
C11 C10 H10 120.1
C12 C11 C10 120.0(2)
C12 C11 H11 120.0
C10 C11 H11 120.0
C11 C12 C7 120.6(2)
C11 C12 H12 119.7
C7 C12 H12 119.7
O1' C13 C16 109.84(18)
O1' C13 C15 105.52(17)
C16 C13 C15 111.29(18)
O1' C13 C14 102.31(15)
C16 C13 C14 113.86(18)
C15 C13 C14 113.25(19)
O2' C14 C18 108.17(17)
O2' C14 C17 106.75(17)
C18 C14 C17 110.77(19)
O2' C14 C13 101.70(16)
C18 C14 C13 115.49(18)
C17 C14 C13 113.07(18)
C13 C15 H15A 109.5
C13 C15 H15B 109.5
H15A C15 H15B 109.5
C13 C15 H15C 109.5
H15A C15 H15C 109.5
H15B C15 H15C 109.5
C13 C16 H16D 109.5
C13 C16 H16E 109.5
H16D C16 H16E 109.5
C13 C16 H16F 109.5
H16D C16 H16F 109.5
H16E C16 H16F 109.5
C14 C17 H17A 109.5
C14 C17 H17B 109.5
H17A C17 H17B 109.5
C14 C17 H17C 109.5
H17A C17 H17C 109.5
H17B C17 H17C 109.5
C14 C18 H18D 109.5
C14 C18 H18E 109.5
H18D C18 H18E 109.5
C14 C18 H18F 109.5
H18D C18 H18F 109.5
H18E C18 H18F 109.5
O1' B1' O2' 113.97(19)
O1' B1' C5 128.2(2)
O2' B1' C5 117.82(19)
B1' O1' C13 106.08(17)
B1' O2' C14 106.97(16)
C2' C1' C6' 122.5(2)
C2' C1' Br1 116.49(16)
C6' C1' Br1 120.96(16)
C3' C2' C1' 118.1(2)
C3' C2' H2' 121.0
C1' C2' H2' 121.0
C2' C3' C4' 121.8(2)
C2' C3' Br2 118.35(16)
C4' C3' Br2 119.87(17)
C3' C4' C5' 120.4(2)
C3' C4' H4' 119.8
C5' C4' H4' 119.8
C4' C5' C6' 118.97(19)
C4' C5' B1 116.25(19)
C6' C5' B1 124.77(19)
C1' C6' C5' 118.29(19)
C1' C6' C7' 120.70(19)
C5' C6' C7' 121.01(18)
C12' C7' C8' 119.4(2)
C12' C7' C6' 120.44(19)
C8' C7' C6' 120.2(2)
C9' C8' C7' 119.9(2)
C9' C8' H8' 120.0
C7' C8' H8' 120.0
C10' C9' C8' 120.2(2)
C10' C9' H9' 119.9
C8' C9' H9' 119.9
C9' C10' C11' 120.4(2)
C9' C10' H10' 119.8
C11' C10' H10' 119.8
C10' C11' C12' 119.9(2)
C10' C11' H11' 120.0
C12' C11' H11' 120.0
C11' C12' C7' 120.2(2)
C11' C12' H12' 119.9
C7' C12' H12' 119.9
O1 C13' C15' 108.71(16)
O1 C13' C16' 106.02(17)
C15' C13' C16' 110.45(19)
O1 C13' C14' 102.64(16)
C15' C13' C14' 114.86(18)
C16' C13' C14' 113.40(18)
O2 C14' C17' 108.97(16)
O2 C14' C18' 106.49(17)
C17' C14' C18' 110.18(19)
O2 C14' C13' 101.88(16)
C17' C14' C13' 115.50(19)
C18' C14' C13' 113.05(18)
C13' C15' H15D 109.5
C13' C15' H15E 109.5
H15D C15' H15E 109.5
C13' C15' H15F 109.5
H15D C15' H15F 109.5
H15E C15' H15F 109.5
C13' C16' H16A 109.5
C13' C16' H16B 109.5
H16A C16' H16B 109.5
C13' C16' H16C 109.5
H16A C16' H16C 109.5
H16B C16' H16C 109.5
C14' C17' H17D 109.5
C14' C17' H17E 109.5
H17D C17' H17E 109.5
C14' C17' H17F 109.5
H17D C17' H17F 109.5
H17E C17' H17F 109.5
C14' C18' H18A 109.5
C14' C18' H18B 109.5
H18A C18' H18B 109.5
C14' C18' H18C 109.5
H18A C18' H18C 109.5
H18B C18' H18C 109.5

loop_
_geom_bond_atom_site_label_1
_geom_bond_atom_site_label_2
_geom_bond_distance
B1 O1 1.362(3)
B1 O2 1.370(3)
B1 C5' 1.572(3)
Br1 C1' 1.910(2)
Br2 C3' 1.903(2)
O1 C13' 1.480(2)
O2 C14' 1.469(2)
C1 C2 1.380(3)
C1 C6 1.404(3)
C1 Br1' 1.908(2)
C2 C3 1.381(3)
C2 H2 0.9500
C3 C4 1.382(3)
C3 Br2' 1.897(2)
C4 C5 1.396(3)
C4 H4 0.9500
C5 C6 1.414(3)
C5 B1' 1.577(3)
C6 C7 1.489(3)
C7 C8 1.390(3)
C7 C12 1.395(3)
C8 C9 1.380(3)
C8 H8 0.9500
C9 C10 1.381(3)
C9 H9 0.9500
C10 C11 1.386(3)
C10 H10 0.9500
C11 C12 1.383(3)
C11 H11 0.9500
C12 H12 0.9500
C13 O1' 1.477(2)
C13 C16 1.518(3)
C13 C15 1.526(3)
C13 C14 1.552(3)
C14 O2' 1.472(2)
C14 C18 1.510(3)
C14 C17 1.522(3)
C15 H15A 0.9800
C15 H15B 0.9800
C15 H15C 0.9800
C16 H16D 0.9800
C16 H16E 0.9800
C16 H16F 0.9800
C17 H17A 0.9800
C17 H17B 0.9800
C17 H17C 0.9800
C18 H18D 0.9800
C18 H18E 0.9800
C18 H18F 0.9800
B1' O1' 1.359(3)
B1' O2' 1.364(3)
C1' C2' 1.380(3)
C1' C6' 1.405(3)
C2' C3' 1.379(3)
C2' H2' 0.9500
C3' C4' 1.387(3)
C4' C5' 1.398(3)
C4' H4' 0.9500
C5' C6' 1.416(3)
C6' C7' 1.491(3)
C7' C12' 1.393(3)
C7' C8' 1.395(3)
C8' C9' 1.383(3)
C8' H8' 0.9500
C9' C10' 1.378(3)
C9' H9' 0.9500
C10' C11' 1.381(3)
C10' H10' 0.9500
C11' C12' 1.383(3)
C11' H11' 0.9500
C12' H12' 0.9500
C13' C15' 1.516(3)
C13' C16' 1.524(3)
C13' C14' 1.551(3)
C14' C17' 1.518(3)
C14' C18' 1.521(3)
C15' H15D 0.9800
C15' H15E 0.9800
C15' H15F 0.9800
C16' H16A 0.9800
C16' H16B 0.9800
C16' H16C 0.9800
C17' H17D 0.9800
C17' H17E 0.9800
C17' H17F 0.9800
C18' H18A 0.9800
C18' H18B 0.9800
C18' H18C 0.9800

loop_
_cod_related_entry_id
_cod_related_entry_database
_cod_related_entry_code
1 ChemSpider 10033162
